data_4309809
loop_
_publ_author_name
'Malcolm H. Chisholm'
'Judith C. Gallucci'
'Khamphee Phomphrai'

_publ_contact_author_name 'Malcolm H. Chisholm'
_publ_section_title
;
Comparative Study of the Coordination Chemistry and Lactide Polymerization
of Alkoxide and Amide Complexes of Zinc and Magnesium with a \b-Diiminato
Ligand Bearing Ether Substituents
;
_journal_name_full 'Inorganic Chemistry'
_journal_page_first 8004
_journal_page_last 8010
_journal_paper_doi 10.1021/ic048363d
_journal_volume 44
_journal_year 2005
_chemical_formula_moiety 'C46 H60 Mg2 N4 O6'
_chemical_formula_sum 'C46 H60 Mg2 N4 O6'
_chemical_formula_weight 813.60
_chemical_name_systematic
;
?
;
_space_group_IT_number 14
_symmetry_cell_setting monoclinic
_symmetry_space_group_name_Hall '-P 2ybc'
_symmetry_space_group_name_H-M 'P 1 21/c 1'
_atom_sites_solution_hydrogens geom
_atom_sites_solution_primary direct
_atom_sites_solution_secondary difmap
_audit_creation_method SHELXL-93
_cell_angle_alpha 90.00
_cell_angle_beta 109.44(1)
_cell_angle_gamma 90.00
_cell_formula_units_Z 2
_cell_length_a 11.219(1)
_cell_length_b 19.481(3)
_cell_length_c 11.319(1)
_cell_measurement_temperature 200(2)
_cell_volume 2332.8(5)
_computing_cell_refinement 'DENZO (Otwinowski & Minor, 1997)'
_computing_data_collection 'COLLECT (Nonius, 1999)'
_computing_data_reduction 'DENZO (Otwinowski & Minor, 1997)'
_computing_structure_refinement 'SHELXL-93 (Sheldrick, 1993)'
_computing_structure_solution 'SHELXS-86 (Sheldrick, 1990)'
_diffrn_ambient_temperature 200(2)
_diffrn_measurement_device 'Nonius Kappa CCD'
_diffrn_measurement_method 'phi and omega scans'
_diffrn_radiation_monochromator graphite
_diffrn_radiation_source 'fine-focus sealed tube'
_diffrn_radiation_type MoK\a
_diffrn_radiation_wavelength 0.71073
_diffrn_reflns_av_R_equivalents 0.046
_diffrn_reflns_limit_h_max 13
_diffrn_reflns_limit_h_min -13
_diffrn_reflns_limit_k_max 23
_diffrn_reflns_limit_k_min -23
_diffrn_reflns_limit_l_max 13
_diffrn_reflns_limit_l_min -13
_diffrn_reflns_number 34894
_diffrn_reflns_theta_max 25.02
_diffrn_reflns_theta_min 2.09
_exptl_absorpt_coefficient_mu 0.100
_exptl_absorpt_correction_type none
_exptl_crystal_colour 'pale yellow'
_exptl_crystal_density_diffrn 1.158
_exptl_crystal_description plate
_exptl_crystal_F_000 872
_exptl_crystal_size_max 0.23
_exptl_crystal_size_mid 0.12
_exptl_crystal_size_min 0.08
_refine_diff_density_max 0.351
_refine_diff_density_min -0.245
_refine_ls_extinction_method none
_refine_ls_goodness_of_fit_all 1.020
_refine_ls_goodness_of_fit_ref 1.064
_refine_ls_hydrogen_treatment noref
_refine_ls_matrix_type full
_refine_ls_number_parameters 269
_refine_ls_number_reflns 4116
_refine_ls_number_restraints 0
_refine_ls_restrained_S_all 1.023
_refine_ls_restrained_S_obs 1.064
_refine_ls_R_factor_all 0.0826
_refine_ls_R_factor_gt 0.0513
_refine_ls_shift/su_max 0.001
_refine_ls_shift/su_mean 0.000
_refine_ls_structure_factor_coef Fsqd
_refine_ls_weighting_details 'w=1/[\s^2^(Fo^2^)+(0.0730P)^2^+1.0001P] where P=(Fo^2^+2Fc^2^)/3'
_refine_ls_weighting_scheme calc
_refine_ls_wR_factor_all 0.1457
_refine_ls_wR_factor_ref 0.1257
_reflns_number_gt 2904
_reflns_number_total 4118
_reflns_threshold_expression >2sigma(I)
_cod_data_source_file ic048363dsi20041207_013531_3.cif
_cod_data_source_block Chisholm_1115
_cod_original_sg_symbol_H-M 'P 21/c'
_cod_database_code 4309809

loop_
_symmetry_equiv_pos_as_xyz
'x, y, z'
'-x, y+1/2, -z+1/2'
'-x, -y, -z'
'x, -y-1/2, z-1/2'

loop_
_atom_site_aniso_label
_atom_site_aniso_U_11
_atom_site_aniso_U_22
_atom_site_aniso_U_33
_atom_site_aniso_U_23
_atom_site_aniso_U_13
_atom_site_aniso_U_12
Mg 0.0342(4) 0.0341(4) 0.0315(4) 0.0009(3) 0.0105(3) 0.0018(3)
O1 0.0671(13) 0.0550(11) 0.0372(9) -0.0071(8) 0.0075(9) 0.0067(9)
O2 0.101(2) 0.0668(13) 0.0348(10) -0.0068(9) 0.0195(10) -0.0179(12)
O3 0.0388(9) 0.0389(9) 0.0297(8) -0.0023(6) 0.0146(7) 0.0014(7)
N1 0.0369(11) 0.0344(11) 0.0357(10) -0.0007(8) 0.0120(8) 0.0016(8)
N2 0.0404(12) 0.0363(11) 0.0316(10) 0.0019(8) 0.0097(8) 0.0039(9)
C1 0.0381(14) 0.0434(14) 0.0278(11) -0.0011(9) 0.0114(10) -0.0010(11)
C2 0.0396(14) 0.0469(15) 0.0339(12) -0.0018(10) 0.0154(10) 0.0081(11)
C3 0.0436(15) 0.0408(13) 0.0255(11) -0.0025(10) 0.0071(10) 0.0092(11)
C4 0.045(2) 0.051(2) 0.0546(15) 0.0049(12) 0.0230(12) -0.0010(12)
C5 0.056(2) 0.051(2) 0.0490(15) 0.0057(12) 0.0173(12) 0.0183(13)
C6 0.0354(13) 0.0329(13) 0.0438(13) 0.0019(10) 0.0170(11) -0.0005(10)
C7 0.050(2) 0.046(2) 0.0470(15) 0.0006(12) 0.0126(12) 0.0049(12)
C8 0.069(2) 0.048(2) 0.067(2) 0.0077(14) 0.010(2) 0.0175(15)
C9 0.073(2) 0.038(2) 0.085(2) -0.003(2) 0.023(2) 0.0112(15)
C10 0.064(2) 0.0425(15) 0.060(2) -0.0122(13) 0.0236(14) -0.0015(14)
C11 0.0425(15) 0.0408(14) 0.0451(14) -0.0016(11) 0.0170(11) -0.0006(11)
C12 0.088(2) 0.091(2) 0.046(2) -0.016(2) 0.005(2) 0.015(2)
C13 0.0431(14) 0.0373(13) 0.0403(13) 0.0078(11) 0.0057(11) 0.0027(11)
C14 0.102(3) 0.051(2) 0.055(2) 0.0108(14) -0.004(2) -0.021(2)
C15 0.143(4) 0.078(3) 0.090(3) 0.034(2) -0.019(3) -0.057(3)
C16 0.095(3) 0.106(3) 0.089(3) 0.054(2) 0.001(2) -0.038(2)
C17 0.063(2) 0.093(2) 0.053(2) 0.029(2) 0.0148(15) -0.001(2)
C18 0.0432(15) 0.056(2) 0.0436(14) 0.0091(12) 0.0128(12) 0.0023(13)
C19 0.148(4) 0.103(3) 0.043(2) -0.017(2) 0.032(2) -0.009(3)
C20 0.0450(14) 0.0414(13) 0.0347(12) -0.0019(10) 0.0173(11) 0.0030(11)
C21 0.128(3) 0.065(2) 0.071(2) 0.006(2) 0.067(2) -0.002(2)
C22 0.083(2) 0.095(2) 0.056(2) -0.004(2) 0.030(2) 0.039(2)
C23 0.068(2) 0.122(3) 0.050(2) -0.031(2) 0.0219(15) -0.017(2)

loop_
_atom_site_label
_atom_site_type_symbol
_atom_site_fract_x
_atom_site_fract_y
_atom_site_fract_z
_atom_site_U_iso_or_equiv
_atom_site_thermal_displace_type
_atom_site_occupancy
_atom_site_calc_flag
_atom_site_refinement_flags
_atom_site_disorder_group
Mg Mg 0.63390(7) 0.50679(4) 0.07282(6) 0.0334(2) Uani 1 d . .
O1 O 0.8634(2) 0.65505(9) 0.31570(15) 0.0556(5) Uani 1 d . .
O2 O 0.8459(2) 0.45483(10) 0.4274(2) 0.0683(6) Uani 1 d . .
O3 O 0.47204(14) 0.51621(7) 0.09912(13) 0.0350(4) Uani 1 d . .
N1 N 0.7647(2) 0.58372(9) 0.0977(2) 0.0357(4) Uani 1 d . .
N2 N 0.7697(2) 0.44023(9) 0.1768(2) 0.0366(5) Uani 1 d . .
C1 C 0.8839(2) 0.56838(12) 0.1077(2) 0.0363(5) Uani 1 d . .
C2 C 0.9334(2) 0.50148(12) 0.1277(2) 0.0393(6) Uani 1 d . .
H2 H 1.0082 0.49411 0.1077 0.047 Uiso 1 calc R .
C3 C 0.8868(2) 0.44451(12) 0.1729(2) 0.0377(6) Uani 1 d . .
C4 C 0.9738(2) 0.62440(13) 0.0988(2) 0.0486(6) Uani 1 d . .
H4A H 1.0424 0.6043 0.0747 0.073 Uiso 1 calc R .
H4B H 1.0092 0.6471 0.1804 0.073 Uiso 1 calc R .
H4C H 0.9281 0.6581 0.0358 0.073 Uiso 1 calc R .
C5 C 0.9774(3) 0.38481(13) 0.2189(2) 0.0523(7) Uani 1 d . .
H5A H 1.0554 0.3938 0.2007 0.078 Uiso 1 calc R .
H5B H 0.9381 0.3427 0.1762 0.078 Uiso 1 calc R .
H5C H 0.9971 0.3794 0.3095 0.078 Uiso 1 calc R .
C6 C 0.7328(2) 0.65397(11) 0.1055(2) 0.0364(5) Uani 1 d . .
C7 C 0.6470(2) 0.68669(13) 0.0042(2) 0.0487(6) Uani 1 d . .
H7 H 0.6118 0.66239 -0.0723 0.058 Uiso 1 calc R .
C8 C 0.6113(3) 0.75406(14) 0.0120(3) 0.0643(8) Uani 1 d . .
H8 H 0.5530 0.77591 -0.0589 0.077 Uiso 1 calc R .
C9 C 0.6605(3) 0.78904(14) 0.1227(3) 0.0662(8) Uani 1 d . .
H9 H 0.6361 0.83530 0.1282 0.079 Uiso 1 calc R .
C10 C 0.7450(3) 0.75795(13) 0.2259(3) 0.0545(7) Uani 1 d . .
H10 H 0.7784 0.78262 0.3023 0.065 Uiso 1 calc R .
C11 C 0.7812(2) 0.69065(12) 0.2182(2) 0.0422(6) Uani 1 d . .
C12 C 0.9102(3) 0.6891(2) 0.4333(3) 0.0796(10) Uani 1 d . .
H12A H 0.9655 0.6579 0.4957 0.119 Uiso 1 calc R .
H12B H 0.8392 0.7030 0.4601 0.119 Uiso 1 calc R .
H12C H 0.9581 0.7298 0.4253 0.119 Uiso 1 calc R .
C13 C 0.7425(2) 0.38794(12) 0.2528(2) 0.0423(6) Uani 1 d . .
C14 C 0.6730(3) 0.3309(2) 0.2022(3) 0.0767(10) Uani 1 d . .
H14 H 0.6455 0.3241 0.1140 0.092 Uiso 1 calc R .
C15 C 0.6422(4) 0.2826(2) 0.2780(4) 0.118(2) Uani 1 d . .
H15 H 0.5949 0.2429 0.2416 0.142 Uiso 1 calc R .
C16 C 0.6790(4) 0.2920(2) 0.4025(4) 0.1039(15) Uani 1 d . .
H16 H 0.6579 0.2587 0.4536 0.125 Uiso 1 calc R .
C17 C 0.7462(3) 0.3486(2) 0.4563(3) 0.0707(9) Uani 1 d . .
H17 H 0.7712 0.3549 0.5444 0.085 Uiso 1 calc R .
C18 C 0.7780(2) 0.39692(14) 0.3823(2) 0.0480(6) Uani 1 d . .
C19 C 0.8766(4) 0.4705(2) 0.5577(3) 0.0984(13) Uani 1 d . .
H19A H 0.9246 0.5135 0.5766 0.148 Uiso 1 calc R .
H19B H 0.9277 0.4333 0.6080 0.148 Uiso 1 calc R .
H19C H 0.7986 0.4755 0.5779 0.148 Uiso 1 calc R .
C20 C 0.4410(2) 0.53341(12) 0.2079(2) 0.0394(6) Uani 1 d . .
C21 C 0.4145(4) 0.4676(2) 0.2666(3) 0.0796(10) Uani 1 d . .
H21A H 0.3965 0.4785 0.3435 0.119 Uiso 1 calc R .
H21B H 0.4885 0.4374 0.2866 0.119 Uiso 1 calc R .
H21C H 0.3414 0.4443 0.2075 0.119 Uiso 1 calc R .
C22 C 0.3260(3) 0.5785(2) 0.1706(3) 0.0763(10) Uani 1 d . .
H22A H 0.3034 0.5898 0.2449 0.114 Uiso 1 calc R .
H22B H 0.2555 0.5544 0.1097 0.114 Uiso 1 calc R .
H22C H 0.3440 0.6209 0.1330 0.114 Uiso 1 calc R .
C23 C 0.5523(3) 0.5701(2) 0.3007(3) 0.0795(10) Uani 1 d . .
H23A H 0.5341 0.5789 0.3782 0.119 Uiso 1 calc R .
H23B H 0.5667 0.6138 0.2647 0.119 Uiso 1 calc R .
H23C H 0.6280 0.5414 0.3191 0.119 Uiso 1 calc R .

loop_
_atom_type_symbol
_atom_type_description
_atom_type_scat_dispersion_real
_atom_type_scat_dispersion_imag
_atom_type_scat_source
C C 0.0033 0.0016 'International Tables Vol C Tables 4.2.6.8 and 6.1.1.4'
H H 0.0000 0.0000 'International Tables Vol C Tables 4.2.6.8 and 6.1.1.4'
Mg Mg 0.0486 0.0363 'International Tables Vol C Tables 4.2.6.8 and 6.1.1.4'
N N 0.0061 0.0033 'International Tables Vol C Tables 4.2.6.8 and 6.1.1.4'
O O 0.0106 0.0060 'International Tables Vol C Tables 4.2.6.8 and 6.1.1.4'

loop_
_geom_angle_atom_site_label_1
_geom_angle_atom_site_label_2
_geom_angle_atom_site_label_3
_geom_angle
_geom_angle_site_symmetry_1
_geom_angle_site_symmetry_3
_geom_angle_publ_flag
O3 Mg O3 83.41(6) . 3_665 ?
O3 Mg N2 121.73(7) . . ?
O3 Mg N2 120.91(7) 3_665 . ?
O3 Mg N1 124.90(7) . . ?
O3 Mg N1 118.17(7) 3_665 . ?
N2 Mg N1 91.29(8) . . ?
O3 Mg Mg 41.98(4) . 3_665 ?
O3 Mg Mg 41.43(4) 3_665 3_665 ?
N2 Mg Mg 134.13(7) . 3_665 ?
N1 Mg Mg 134.35(7) . 3_665 ?
C11 O1 C12 117.3(2) . . ?
C18 O2 C19 118.4(2) . . ?
C20 O3 Mg 131.52(14) . . ?
C20 O3 Mg 131.89(14) . 3_665 ?
Mg O3 Mg 96.58(6) . 3_665 ?
C1 N1 C6 118.3(2) . . ?
C1 N1 Mg 119.86(15) . . ?
C6 N1 Mg 121.87(14) . . ?
C3 N2 C13 118.3(2) . . ?
C3 N2 Mg 119.68(15) . . ?
C13 N2 Mg 122.0(2) . . ?
N1 C1 C2 123.5(2) . . ?
N1 C1 C4 120.2(2) . . ?
C2 C1 C4 116.3(2) . . ?
C3 C2 C1 128.4(2) . . ?
C3 C2 H2 115.8 . . ?
C1 C2 H2 115.8 . . ?
N2 C3 C2 123.8(2) . . ?
N2 C3 C5 119.7(2) . . ?
C2 C3 C5 116.5(2) . . ?
C1 C4 H4A 109.5 . . ?
C1 C4 H4B 109.5 . . ?
H4A C4 H4B 109.5 . . ?
C1 C4 H4C 109.5 . . ?
H4A C4 H4C 109.5 . . ?
H4B C4 H4C 109.5 . . ?
C3 C5 H5A 109.5 . . ?
C3 C5 H5B 109.5 . . ?
H5A C5 H5B 109.5 . . ?
C3 C5 H5C 109.5 . . ?
H5A C5 H5C 109.5 . . ?
H5B C5 H5C 109.5 . . ?
C7 C6 C11 118.1(2) . . ?
C7 C6 N1 120.7(2) . . ?
C11 C6 N1 121.1(2) . . ?
C8 C7 C6 121.4(2) . . ?
C8 C7 H7 119.3 . . ?
C6 C7 H7 119.3 . . ?
C9 C8 C7 119.5(3) . . ?
C9 C8 H8 120.2 . . ?
C7 C8 H8 120.2 . . ?
C8 C9 C10 120.8(3) . . ?
C8 C9 H9 119.6 . . ?
C10 C9 H9 119.6 . . ?
C9 C10 C11 119.8(3) . . ?
C9 C10 H10 120.1 . . ?
C11 C10 H10 120.1 . . ?
O1 C11 C10 124.2(2) . . ?
O1 C11 C6 115.3(2) . . ?
C10 C11 C6 120.4(2) . . ?
O1 C12 H12A 109.5 . . ?
O1 C12 H12B 109.5 . . ?
H12A C12 H12B 109.5 . . ?
O1 C12 H12C 109.5 . . ?
H12A C12 H12C 109.5 . . ?
H12B C12 H12C 109.5 . . ?
C14 C13 C18 117.7(2) . . ?
C14 C13 N2 122.2(2) . . ?
C18 C13 N2 119.9(2) . . ?
C13 C14 C15 121.0(3) . . ?
C13 C14 H14 119.5 . . ?
C15 C14 H14 119.5 . . ?
C16 C15 C14 120.1(3) . . ?
C16 C15 H15 119.9 . . ?
C14 C15 H15 119.9 . . ?
C15 C16 C17 120.8(3) . . ?
C15 C16 H16 119.6 . . ?
C17 C16 H16 119.6 . . ?
C16 C17 C18 119.8(3) . . ?
C16 C17 H17 120.1 . . ?
C18 C17 H17 120.1 . . ?
O2 C18 C17 124.2(2) . . ?
O2 C18 C13 115.2(2) . . ?
C17 C18 C13 120.6(3) . . ?
O2 C19 H19A 109.5 . . ?
O2 C19 H19B 109.5 . . ?
H19A C19 H19B 109.5 . . ?
O2 C19 H19C 109.5 . . ?
H19A C19 H19C 109.5 . . ?
H19B C19 H19C 109.5 . . ?
O3 C20 C22 109.2(2) . . ?
O3 C20 C23 109.1(2) . . ?
C22 C20 C23 110.6(2) . . ?
O3 C20 C21 108.6(2) . . ?
C22 C20 C21 110.0(2) . . ?
C23 C20 C21 109.4(3) . . ?
C20 C21 H21A 109.5 . . ?
C20 C21 H21B 109.5 . . ?
H21A C21 H21B 109.5 . . ?
C20 C21 H21C 109.5 . . ?
H21A C21 H21C 109.5 . . ?
H21B C21 H21C 109.5 . . ?
C20 C22 H22A 109.5 . . ?
C20 C22 H22B 109.5 . . ?
H22A C22 H22B 109.5 . . ?
C20 C22 H22C 109.5 . . ?
H22A C22 H22C 109.5 . . ?
H22B C22 H22C 109.5 . . ?
C20 C23 H23A 109.5 . . ?
C20 C23 H23B 109.5 . . ?
H23A C23 H23B 109.5 . . ?
C20 C23 H23C 109.5 . . ?
H23A C23 H23C 109.5 . . ?
H23B C23 H23C 109.5 . . ?

loop_
_geom_bond_atom_site_label_1
_geom_bond_atom_site_label_2
_geom_bond_distance
_geom_bond_site_symmetry_2
_geom_bond_publ_flag
Mg O3 1.944(2) . ?
Mg O3 1.965(2) 3_665 ?
Mg N2 2.048(2) . ?
Mg N1 2.050(2) . ?
Mg Mg 2.9185(15) 3_665 ?
O1 C11 1.368(3) . ?
O1 C12 1.422(3) . ?
O2 C18 1.362(3) . ?
O2 C19 1.432(3) . ?
O3 C20 1.427(3) . ?
O3 Mg 1.965(2) 3_665 ?
N1 C1 1.338(3) . ?
N1 C6 1.425(3) . ?
N2 C3 1.332(3) . ?
N2 C13 1.430(3) . ?
C1 C2 1.405(3) . ?
C1 C4 1.512(3) . ?
C2 C3 1.395(3) . ?
C2 H2 0.95 . ?
C3 C5 1.518(3) . ?
C4 H4A 0.98 . ?
C4 H4B 0.98 . ?
C4 H4C 0.98 . ?
C5 H5A 0.98 . ?
C5 H5B 0.98 . ?
C5 H5C 0.98 . ?
C6 C7 1.384(3) . ?
C6 C11 1.404(3) . ?
C7 C8 1.384(4) . ?
C7 H7 0.95 . ?
C8 C9 1.371(4) . ?
C8 H8 0.95 . ?
C9 C10 1.376(4) . ?
C9 H9 0.95 . ?
C10 C11 1.384(3) . ?
C10 H10 0.95 . ?
C12 H12A 0.98 . ?
C12 H12B 0.98 . ?
C12 H12C 0.98 . ?
C13 C14 1.369(4) . ?
C13 C18 1.397(3) . ?
C14 C15 1.393(5) . ?
C14 H14 0.95 . ?
C15 C16 1.342(5) . ?
C15 H15 0.95 . ?
C16 C17 1.360(5) . ?
C16 H16 0.95 . ?
C17 C18 1.383(4) . ?
C17 H17 0.95 . ?
C19 H19A 0.98 . ?
C19 H19B 0.98 . ?
C19 H19C 0.98 . ?
C20 C22 1.502(4) . ?
C20 C23 1.517(4) . ?
C20 C21 1.518(4) . ?
C21 H21A 0.98 . ?
C21 H21B 0.98 . ?
C21 H21C 0.98 . ?
C22 H22A 0.98 . ?
C22 H22B 0.98 . ?
C22 H22C 0.98 . ?
C23 H23A 0.98 . ?
C23 H23B 0.98 . ?
C23 H23C 0.98 . ?

loop_
_geom_torsion_atom_site_label_1
_geom_torsion_atom_site_label_2
_geom_torsion_atom_site_label_3
_geom_torsion_atom_site_label_4
_geom_torsion
_geom_torsion_site_symmetry_1
_geom_torsion_site_symmetry_2
_geom_torsion_site_symmetry_3
_geom_torsion_site_symmetry_4
_geom_torsion_publ_flag
O3 Mg O3 C20 179.4(2) 3_665 . . . ?
N2 Mg O3 C20 56.9(2) . . . . ?
N1 Mg O3 C20 -60.7(2) . . . . ?
Mg Mg O3 C20 179.4(2) 3_665 . . . ?
O3 Mg O3 Mg 0.0 3_665 . . 3_665 ?
N2 Mg O3 Mg -122.45(9) . . . 3_665 ?
N1 Mg O3 Mg 119.93(9) . . . 3_665 ?
Mg Mg O3 Mg 0.0 3_665 . . 3_665 ?
O3 Mg N1 C1 163.40(14) . . . . ?
O3 Mg N1 C1 -94.2(2) 3_665 . . . ?
N2 Mg N1 C1 32.3(2) . . . . ?
Mg Mg N1 C1 -142.45(14) 3_665 . . . ?
O3 Mg N1 C6 -16.3(2) . . . . ?
O3 Mg N1 C6 86.2(2) 3_665 . . . ?
N2 Mg N1 C6 -147.3(2) . . . . ?
Mg Mg N1 C6 37.9(2) 3_665 . . . ?
O3 Mg N2 C3 -167.24(14) . . . . ?
O3 Mg N2 C3 90.5(2) 3_665 . . . ?
N1 Mg N2 C3 -33.9(2) . . . . ?
Mg Mg N2 C3 140.92(14) 3_665 . . . ?
O3 Mg N2 C13 13.8(2) . . . . ?
O3 Mg N2 C13 -88.5(2) 3_665 . . . ?
N1 Mg N2 C13 147.1(2) . . . . ?
Mg Mg N2 C13 -38.1(2) 3_665 . . . ?
C6 N1 C1 C2 166.3(2) . . . . ?
Mg N1 C1 C2 -13.4(3) . . . . ?
C6 N1 C1 C4 -13.1(3) . . . . ?
Mg N1 C1 C4 167.2(2) . . . . ?
N1 C1 C2 C3 -18.7(4) . . . . ?
C4 C1 C2 C3 160.7(2) . . . . ?
C13 N2 C3 C2 -164.4(2) . . . . ?
Mg N2 C3 C2 16.5(3) . . . . ?
C13 N2 C3 C5 16.0(3) . . . . ?
Mg N2 C3 C5 -163.1(2) . . . . ?
C1 C2 C3 N2 17.0(4) . . . . ?
C1 C2 C3 C5 -163.5(2) . . . . ?
C1 N1 C6 C7 116.0(2) . . . . ?
Mg N1 C6 C7 -64.3(2) . . . . ?
C1 N1 C6 C11 -68.1(3) . . . . ?
Mg N1 C6 C11 111.5(2) . . . . ?
C11 C6 C7 C8 1.4(4) . . . . ?
N1 C6 C7 C8 177.4(2) . . . . ?
C6 C7 C8 C9 -0.8(4) . . . . ?
C7 C8 C9 C10 0.0(5) . . . . ?
C8 C9 C10 C11 0.2(5) . . . . ?
C12 O1 C11 C10 2.5(4) . . . . ?
C12 O1 C11 C6 -177.1(2) . . . . ?
C9 C10 C11 O1 -179.3(2) . . . . ?
C9 C10 C11 C6 0.3(4) . . . . ?
C7 C6 C11 O1 178.6(2) . . . . ?
N1 C6 C11 O1 2.6(3) . . . . ?
C7 C6 C11 C10 -1.1(3) . . . . ?
N1 C6 C11 C10 -177.1(2) . . . . ?
C3 N2 C13 C14 -106.8(3) . . . . ?
Mg N2 C13 C14 72.2(3) . . . . ?
C3 N2 C13 C18 78.6(3) . . . . ?
Mg N2 C13 C18 -102.4(2) . . . . ?
C18 C13 C14 C15 -1.8(5) . . . . ?
N2 C13 C14 C15 -176.5(3) . . . . ?
C13 C14 C15 C16 0.9(7) . . . . ?
C14 C15 C16 C17 0.3(7) . . . . ?
C15 C16 C17 C18 -0.5(6) . . . . ?
C19 O2 C18 C17 -6.2(4) . . . . ?
C19 O2 C18 C13 174.8(3) . . . . ?
C16 C17 C18 O2 -179.4(3) . . . . ?
C16 C17 C18 C13 -0.4(5) . . . . ?
C14 C13 C18 O2 -179.4(3) . . . . ?
N2 C13 C18 O2 -4.6(3) . . . . ?
C14 C13 C18 C17 1.6(4) . . . . ?
N2 C13 C18 C17 176.3(2) . . . . ?
Mg O3 C20 C22 141.5(2) . . . . ?
Mg O3 C20 C22 -39.3(3) 3_665 . . . ?
Mg O3 C20 C23 20.6(3) . . . . ?
Mg O3 C20 C23 -160.2(2) 3_665 . . . ?
Mg O3 C20 C21 -98.5(2) . . . . ?
Mg O3 C20 C21 80.7(3) 3_665 . . . ?
